data_2102966
loop_
_publ_author_name
'Podsiad\/lo, Marcin'
'Katrusiak, Andrzej'

_publ_section_title
;
 Isobaric and isochoric freezing of CH~2~BrCl and isostructural
 relations between CH~2~Cl~2~, CH~2~Br~2~ and CH~2~BrCl
;
_journal_coeditor_code AV5094
_journal_issue 6
_journal_name_full 'Acta Crystallographica Section B'
_journal_page_first 903
_journal_page_last 911
_journal_paper_doi 10.1107/S0108768107044618
_journal_volume 63
_journal_year 2007
_chemical_formula_moiety 'C1 H2 Br1 Cl1'
_chemical_formula_sum 'C H2 Br Cl'
_chemical_formula_weight 129.39
_chemical_melting_point 185
_chemical_name_common bromochloromethane
_chemical_name_systematic
;
bromochloromethane
;
_space_group_IT_number 60
_symmetry_cell_setting orthorhombic
_symmetry_space_group_name_Hall '-P 2n 2ab'
_symmetry_space_group_name_H-M 'P b c n'
_atom_sites_solution_hydrogens geom
_atom_sites_solution_primary direct
_atom_sites_solution_secondary difmap
_audit_creation_method SHELXL-97
_cell_angle_alpha 90.00
_cell_angle_beta 90.00
_cell_angle_gamma 90.00
_cell_formula_units_Z 4
_cell_length_a 4.1126(8)
_cell_length_b 8.0685(16)
_cell_length_c 9.755(2)
_cell_measurement_reflns_used 1476
_cell_measurement_temperature 295(2)
_cell_measurement_theta_max 29.93
_cell_measurement_theta_min 5.05
_cell_volume 323.70(11)
_computing_cell_refinement 'CrysAlisRED (Oxford Diffraction, 2004)'
_computing_data_collection 'CrysAlisCCD (Oxford Diffraction, 2004)'
_computing_data_reduction 'CrysAlisRED (Oxford Diffraction, 2004); REDSHABS (Katrusiak, A.  2003)'
_computing_molecular_graphics 'X-seed 2.0'
_computing_publication_material 'SHELXL--97 (Sheldrick, 1997)'
_computing_structure_refinement 'SHELXL--97 (Sheldrick, 1997)'
_computing_structure_solution 'SHELXS--97 (Sheldrick, 1997)'
_diffrn_ambient_temperature 295(2)
_diffrn_measured_fraction_theta_full 0.340
_diffrn_measured_fraction_theta_max 0.340
_diffrn_measurement_device_type 'KM-4 CCD'
_diffrn_measurement_method '\f- and \w-scans'
_diffrn_radiation_monochromator graphite
_diffrn_radiation_source 'fine-focus sealed tube'
_diffrn_radiation_type MoK\a
_diffrn_radiation_wavelength 0.71073
_diffrn_reflns_av_R_equivalents 0.0827
_diffrn_reflns_av_sigmaI/netI 0.0321
_diffrn_reflns_limit_h_max 5
_diffrn_reflns_limit_h_min -5
_diffrn_reflns_limit_k_max 10
_diffrn_reflns_limit_k_min -11
_diffrn_reflns_limit_l_max 3
_diffrn_reflns_limit_l_min -3
_diffrn_reflns_number 2144
_diffrn_reflns_theta_full 29.93
_diffrn_reflns_theta_max 29.93
_diffrn_reflns_theta_min 5.05
_diffrn_standards_decay_% 0
_diffrn_standards_interval_count 0
_diffrn_standards_number 0
_exptl_absorpt_coefficient_mu 13.211
_exptl_absorpt_correction_T_max 0.42
_exptl_absorpt_correction_T_min 0.18
_exptl_absorpt_correction_type numerical
_exptl_absorpt_process_details
;
 Correction for absorption of the diamond-anvil cell and the sample
 were made using program REDSHABS (Katrusiak, A. (2003) REDSHABS. Adam
 Mickiewicz University Pozna\'n; Katrusiak, A. (2004) Z. Kristallogr.
 219, 461-467).
;
_exptl_crystal_colour colourless
_exptl_crystal_density_diffrn 2.655
_exptl_crystal_density_method 'not measured'
_exptl_crystal_description cylinder
_exptl_crystal_F_000 240
_exptl_crystal_size_max 0.31
_exptl_crystal_size_mid 0.31
_exptl_crystal_size_min 0.05
_refine_diff_density_max 0.183
_refine_diff_density_min -0.230
_refine_ls_extinction_coef 0.014(5)
_refine_ls_extinction_expression Fc^*^=kFc[1+0.001xFc^2^\l^3^/sin(2\q)]^-1/4^
_refine_ls_extinction_method SHELXL
_refine_ls_goodness_of_fit_ref 1.051
_refine_ls_hydrogen_treatment mixed
_refine_ls_matrix_type full
_refine_ls_number_parameters 25
_refine_ls_number_reflns 160
_refine_ls_number_restraints 2
_refine_ls_restrained_S_all 1.043
_refine_ls_R_factor_all 0.0472
_refine_ls_R_factor_gt 0.0295
_refine_ls_shift/su_max 0.000
_refine_ls_shift/su_mean 0.000
_refine_ls_structure_factor_coef Fsqd
_refine_ls_weighting_details 'calc w=1/[\s^2^(Fo^2^)+(0.0301P)^2^+0.0000P] where P=(Fo^2^+2Fc^2^)/3'
_refine_ls_weighting_scheme calc
_refine_ls_wR_factor_gt 0.0545
_refine_ls_wR_factor_ref 0.0579
_reflns_number_gt 126
_reflns_number_total 160
_reflns_threshold_expression >2sigma(I)
_cod_data_source_file av5094.cif
_cod_data_source_block cbm_1.04GPa
_cod_original_cell_volume 323.69(11)
_cod_database_code 2102966
_cod_database_fobs_code 2102966

loop_
_symmetry_equiv_pos_as_xyz
'x, y, z'
'-x+1/2, -y+1/2, z+1/2'
'-x, y, -z+1/2'
'x+1/2, -y+1/2, -z'
'-x, -y, -z'
'x-1/2, y-1/2, -z-1/2'
'x, -y, z-1/2'
'-x-1/2, y-1/2, z'

loop_
_atom_site_type_symbol
_atom_site_label
_atom_site_fract_x
_atom_site_fract_y
_atom_site_fract_z
_atom_site_U_iso_or_equiv
_atom_site_adp_type
_atom_site_calc_flag
_atom_site_refinement_flags
_atom_site_occupancy
Cl Cl1 0.19106(12) 0.84807(8) 0.3854(2) 0.059(18) Uani d P 0.50
Br Br1 0.19106(12) 0.84807(8) 0.3854(2) 0.052(7) Uani d PD 0.50
C C1 0.0000 0.97434(8) 0.2500 0.048(10) Uani d SD 1
H H1 -0.158(3) 1.0499(16) 0.2892(2) 0.057 Uiso d D 1

loop_
_atom_site_aniso_label
_atom_site_aniso_U_11
_atom_site_aniso_U_22
_atom_site_aniso_U_33
_atom_site_aniso_U_12
_atom_site_aniso_U_13
_atom_site_aniso_U_23
Cl1 0.074(7) 0.033(3) 0.07(5) 0.000(3) 0.008(12) -0.005(12)
Br1 0.053(2) 0.063(2) 0.04(2) 0.0197(14) 0.008(4) 0.008(5)
C1 0.066(4) 0.028(3) 0.05(3) 0.000 -0.006(8) 0.000

loop_
_atom_type_symbol
_atom_type_description
_atom_type_scat_dispersion_real
_atom_type_scat_dispersion_imag
_atom_type_scat_source
C C 0.0033 0.0016 'International Tables Vol C Tables 4.2.6.8 and 6.1.1.4'
H H 0.0000 0.0000 'International Tables Vol C Tables 4.2.6.8 and 6.1.1.4'
Cl Cl 0.1484 0.1585 'International Tables Vol C Tables 4.2.6.8 and 6.1.1.4'
Br Br -0.2901 2.4595 'International Tables Vol C Tables 4.2.6.8 and 6.1.1.4'

loop_
_geom_angle_atom_site_label_1
_geom_angle_atom_site_label_2
_geom_angle_atom_site_label_3
_geom_angle_site_symmetry_1
_geom_angle_site_symmetry_3
_geom_angle
Br1 C1 Cl1 3 3 0.00(3)
Br1 C1 Cl1 3 . 112.91(8)
Cl1 C1 Cl1 3 . 112.91(8)
Br1 C1 Br1 3 . 112.91(8)
Cl1 C1 Br1 3 . 112.91(8)
Cl1 C1 Br1 . . 0.00(9)
Br1 C1 H1 3 . 110.1(9)
Cl1 C1 H1 3 . 110.1(9)
Cl1 C1 H1 . . 110.52(11)
Br1 C1 H1 . . 110.52(11)

loop_
_geom_bond_atom_site_label_1
_geom_bond_atom_site_label_2
_geom_bond_site_symmetry_2
_geom_bond_distance
Cl1 C1 . 1.8436(15)
Br1 C1 . 1.8436(15)
C1 Br1 3 1.8436(15)
C1 Cl1 3 1.8436(15)
C1 H1 . 0.97000(12)
